data_4312314
loop_
_publ_author_name
'Donald J. Darensbourg'
'Cesar G. Ortiz'
'Jason C. Yarbrough'

_publ_section_title
;
 Synthesis and Structures of Nickel and Palladium Salicylaldiminato
 1,3,5-Triaza-7-phosphaadamantane (PTA) Complexes
;
_journal_name_full 'Inorganic Chemistry'
_journal_page_first 6915
_journal_page_last 6922
_journal_paper_doi 10.1021/ic0341284
_journal_volume 42
_journal_year 2003
_chemical_formula_sum 'C26 H36 N5 O3 P Pd'
_chemical_formula_weight 603.97
_chemical_name_systematic
; 
 ? 
;
_space_group_IT_number 2
_symmetry_cell_setting triclinic
_symmetry_space_group_name_Hall '-P 1'
_symmetry_space_group_name_H-M 'P -1'
_atom_sites_solution_hydrogens geom
_atom_sites_solution_primary direct
_atom_sites_solution_secondary difmap
_audit_creation_method SHELXL-97
_cell_angle_alpha 69.195(14)
_cell_angle_beta 76.151(19)
_cell_angle_gamma 71.950(12)
_cell_formula_units_Z 2
_cell_length_a 9.127(7)
_cell_length_b 10.888(8)
_cell_length_c 15.293(14)
_cell_measurement_temperature 110(2)
_cell_volume 1336.4(19)
_computing_cell_refinement 'Bruker SMART'
_computing_data_collection 'Bruker SMART'
_computing_data_reduction 'Bruker SHELXTL'
_computing_molecular_graphics 'Bruker SHELXTL'
_computing_publication_material 'Bruker SHELXTL'
_computing_structure_refinement 'SHELXL-97 (Sheldrick, 1997)'
_computing_structure_solution 'SHELXS-97 (Sheldrick, 1990)'
_diffrn_ambient_temperature 110(2)
_diffrn_measured_fraction_theta_full 0.970
_diffrn_measured_fraction_theta_max 0.970
_diffrn_measurement_device_type 'CCD area detector'
_diffrn_measurement_method 'phi and omega scans'
_diffrn_radiation_monochromator graphite
_diffrn_radiation_source 'fine-focus sealed tube'
_diffrn_radiation_type MoK\a
_diffrn_radiation_wavelength 0.71073
_diffrn_reflns_av_R_equivalents 0.1079
_diffrn_reflns_av_sigmaI/netI 0.1063
_diffrn_reflns_limit_h_max 10
_diffrn_reflns_limit_h_min -9
_diffrn_reflns_limit_k_max 11
_diffrn_reflns_limit_k_min -12
_diffrn_reflns_limit_l_max 14
_diffrn_reflns_limit_l_min -17
_diffrn_reflns_number 5945
_diffrn_reflns_theta_full 23.34
_diffrn_reflns_theta_max 23.34
_diffrn_reflns_theta_min 1.44
_exptl_absorpt_coefficient_mu 0.791
_exptl_absorpt_correction_type none
_exptl_crystal_density_diffrn 1.501
_exptl_crystal_density_method 'not measured'
_exptl_crystal_F_000 624
_refine_diff_density_max 1.656
_refine_diff_density_min -0.964
_refine_diff_density_rms 0.206
_refine_ls_extinction_method none
_refine_ls_goodness_of_fit_ref 1.030
_refine_ls_hydrogen_treatment mixed
_refine_ls_matrix_type full
_refine_ls_number_parameters 330
_refine_ls_number_reflns 3753
_refine_ls_number_restraints 0
_refine_ls_restrained_S_all 1.030
_refine_ls_R_factor_all 0.0941
_refine_ls_R_factor_gt 0.0800
_refine_ls_shift/su_max 0.001
_refine_ls_shift/su_mean 0.000
_refine_ls_structure_factor_coef Fsqd
_refine_ls_weighting_details 'calc w=1/[\s^2^(Fo^2^)+(0.1509P)^2^+0.0000P] where P=(Fo^2^+2Fc^2^)/3'
_refine_ls_weighting_scheme calc
_refine_ls_wR_factor_gt 0.2083
_refine_ls_wR_factor_ref 0.2179
_reflns_number_gt 2973
_reflns_number_total 3753
_reflns_threshold_expression >2sigma(I)
_cod_data_source_file ic0341284si20030205_021052_6.cif
_cod_data_source_block Structure6a
_cod_depositor_comments
;
The following automatic conversions were performed:

'_symmetry_cell_setting' value 'Triclinic' changed to 'triclinic'
according to the built-in table from CIF Core dictionary named
'cif_core.dic' version 2.4.1 from 2010-06-29.

Automatic conversion script
Id: cif_fix_values 1646 2011-03-28 12:23:43Z adriana 
;
_cod_original_cell_volume 1336.4(18)
_cod_database_code 4312314

loop_
_symmetry_equiv_pos_as_xyz
'x, y, z'
'-x, -y, -z'

loop_
_atom_site_label
_atom_site_type_symbol
_atom_site_fract_x
_atom_site_fract_y
_atom_site_fract_z
_atom_site_U_iso_or_equiv
_atom_site_adp_type
_atom_site_occupancy
_atom_site_symmetry_multiplicity
_atom_site_calc_flag
_atom_site_refinement_flags
_atom_site_disorder_assembly
_atom_site_disorder_group
Pd1 Pd 0.64975(8) 0.68457(6) 0.75809(4) 0.0232(3) Uani 1 1 d . . .
P1 P 0.7052(3) 0.7414(2) 0.86850(15) 0.0205(5) Uani 1 1 d . . .
O1 O 0.7587(7) 0.8267(6) 0.6531(4) 0.0233(13) Uani 1 1 d . . .
O2 O 0.7652(8) 1.1489(6) 0.2267(5) 0.0364(16) Uani 1 1 d . . .
O3 O 0.6653(8) 0.9909(7) 0.2321(5) 0.0421(18) Uani 1 1 d . . .
N1 N 0.6139(7) 0.6226(6) 0.6514(5) 0.0163(15) Uani 1 1 d . . .
N2 N 0.8653(8) 0.8941(7) 0.9002(5) 0.0225(16) Uani 1 1 d . . .
N3 N 0.8654(8) 0.6690(7) 1.0175(5) 0.0277(18) Uani 1 1 d . . .
N4 N 0.6257(8) 0.8572(7) 1.0123(5) 0.0256(17) Uani 1 1 d . . .
N5 N 0.7177(8) 1.0474(7) 0.2701(5) 0.0280(18) Uani 1 1 d . . .
C1 C 0.5341(11) 0.5578(9) 0.8624(6) 0.028(2) Uani 1 1 d . . .
H1A H 0.5004 0.5899 0.9167 0.043 Uiso 1 1 calc R . .
H1B H 0.6019 0.4685 0.8793 0.043 Uiso 1 1 calc R . .
H1C H 0.4450 0.5551 0.8408 0.043 Uiso 1 1 calc R . .
C2 C 0.6269(9) 0.6925(8) 0.5631(6) 0.0209(19) Uani 1 1 d . . .
H2A H 0.6032 0.6572 0.5225 0.025 Uiso 1 1 calc R . .
C3 C 0.6735(9) 0.8185(8) 0.5193(6) 0.0213(19) Uani 1 1 d . . .
C4 C 0.6628(9) 0.8811(8) 0.4217(6) 0.0217(19) Uani 1 1 d . . .
H4 H 0.6129 0.8478 0.3919 0.026 Uiso 1 1 calc R . .
C5 C 0.7251(10) 0.9908(9) 0.3700(6) 0.026(2) Uani 1 1 d . . .
C6 C 0.7989(10) 1.0419(9) 0.4135(7) 0.032(2) Uani 1 1 d . . .
H6 H 0.8447 1.1131 0.3777 0.038 Uiso 1 1 calc R . .
C7 C 0.8051(11) 0.9896(9) 0.5075(7) 0.030(2) Uani 1 1 d . . .
H7 H 0.8489 1.0301 0.5356 0.036 Uiso 1 1 calc R . .
C8 C 0.7456(10) 0.8719(8) 0.5660(6) 0.0216(19) Uani 1 1 d . . .
C9 C 0.5878(9) 0.4888(8) 0.6724(6) 0.0201(19) Uani 1 1 d . . .
C10 C 0.7105(10) 0.3747(8) 0.6993(6) 0.0202(18) Uani 1 1 d . . .
C11 C 0.6839(10) 0.2475(9) 0.7197(6) 0.026(2) Uani 1 1 d . . .
H11 H 0.7640 0.1703 0.7372 0.031 Uiso 1 1 calc R . .
C12 C 0.5414(10) 0.2335(8) 0.7146(6) 0.026(2) Uani 1 1 d . . .
H12 H 0.5259 0.1480 0.7273 0.031 Uiso 1 1 calc R . .
C13 C 0.4208(10) 0.3497(8) 0.6902(6) 0.0229(19) Uani 1 1 d . . .
H13 H 0.3243 0.3407 0.6870 0.027 Uiso 1 1 calc R . .
C14 C 0.4413(9) 0.4766(8) 0.6708(5) 0.0195(18) Uani 1 1 d . . .
C15 C 0.3016(9) 0.5990(8) 0.6477(6) 0.0224(19) Uani 1 1 d . . .
H15 H 0.3326 0.6791 0.6445 0.027 Uiso 1 1 calc R . .
C16 C 0.2603(11) 0.6228(9) 0.5515(7) 0.032(2) Uani 1 1 d . . .
H16A H 0.3511 0.6296 0.5047 0.048 Uiso 1 1 calc R . .
H16B H 0.1806 0.7055 0.5356 0.048 Uiso 1 1 calc R . .
H16C H 0.2230 0.5485 0.5534 0.048 Uiso 1 1 calc R . .
C17 C 0.1594(9) 0.5823(8) 0.7298(7) 0.025(2) Uani 1 1 d . . .
H17A H 0.0779 0.6643 0.7183 0.038 Uiso 1 1 calc R . .
H17B H 0.1927 0.5639 0.7891 0.038 Uiso 1 1 calc R . .
H17C H 0.1212 0.5084 0.7317 0.038 Uiso 1 1 calc R . .
C18 C 0.8703(10) 0.3827(9) 0.7058(7) 0.029(2) Uani 1 1 d . . .
H18 H 0.8646 0.4768 0.6994 0.035 Uiso 1 1 calc R . .
C19 C 0.9238(14) 0.2929(12) 0.8008(9) 0.057(3) Uani 1 1 d . . .
H19A H 0.8419 0.3086 0.8512 0.085 Uiso 1 1 calc R . .
H19B H 1.0143 0.3143 0.8073 0.085 Uiso 1 1 calc R . .
H19C H 0.9489 0.1993 0.8035 0.085 Uiso 1 1 calc R . .
C20 C 0.9879(11) 0.3439(12) 0.6247(8) 0.042(3) Uani 1 1 d . . .
H20A H 0.9997 0.2503 0.6318 0.063 Uiso 1 1 calc R . .
H20B H 1.0865 0.3574 0.6256 0.063 Uiso 1 1 calc R . .
H20C H 0.9516 0.3995 0.5657 0.063 Uiso 1 1 calc R . .
C21 C 0.5559(9) 0.8237(8) 0.9489(6) 0.0228(19) Uani 1 1 d . . .
H21A H 0.4917 0.9060 0.9119 0.027 Uiso 1 1 calc R . .
H21B H 0.4892 0.7636 0.9866 0.027 Uiso 1 1 calc R . .
C22 C 0.8260(10) 0.8651(9) 0.8228(6) 0.026(2) Uani 1 1 d . . .
H22A H 0.9211 0.8296 0.7855 0.031 Uiso 1 1 calc R . .
H22B H 0.7700 0.9486 0.7818 0.031 Uiso 1 1 calc R . .
C23 C 0.8231(10) 0.6101(8) 0.9569(6) 0.026(2) Uani 1 1 d . . .
H23A H 0.7646 0.5439 0.9959 0.032 Uiso 1 1 calc R . .
H23B H 0.9171 0.5636 0.9248 0.032 Uiso 1 1 calc R . .
C24 C 0.9559(10) 0.7691(9) 0.9622(6) 0.029(2) Uani 1 1 d . . .
H24A H 1.0444 0.7277 0.9235 0.035 Uiso 1 1 calc R . .
H24B H 0.9960 0.7936 1.0054 0.035 Uiso 1 1 calc R . .
C25 C 0.7247(10) 0.7353(9) 1.0707(6) 0.027(2) Uani 1 1 d . . .
H25A H 0.7564 0.7604 1.1169 0.032 Uiso 1 1 calc R . .
H25B H 0.6628 0.6701 1.1051 0.032 Uiso 1 1 calc R . .
C26 C 0.7243(10) 0.9518(9) 0.9570(6) 0.027(2) Uani 1 1 d . . .
H26A H 0.6626 1.0300 0.9151 0.033 Uiso 1 1 calc R . .
H26B H 0.7549 0.9834 1.0001 0.033 Uiso 1 1 calc R . .

loop_
_atom_site_aniso_label
_atom_site_aniso_U_11
_atom_site_aniso_U_22
_atom_site_aniso_U_33
_atom_site_aniso_U_23
_atom_site_aniso_U_13
_atom_site_aniso_U_12
Pd1 0.0281(5) 0.0213(4) 0.0214(5) -0.0050(3) -0.0034(3) -0.0097(3)
P1 0.0229(12) 0.0180(11) 0.0198(12) -0.0039(9) -0.0053(9) -0.0043(9)
O1 0.033(3) 0.022(3) 0.020(3) 0.000(2) -0.007(3) -0.017(3)
O2 0.041(4) 0.031(4) 0.031(4) 0.006(3) -0.005(3) -0.019(3)
O3 0.058(5) 0.044(4) 0.033(4) 0.004(3) -0.022(4) -0.031(4)
N1 0.022(4) 0.009(3) 0.024(4) -0.004(3) -0.012(3) -0.007(3)
N2 0.021(4) 0.028(4) 0.023(4) -0.009(3) -0.008(3) -0.005(3)
N3 0.024(4) 0.028(4) 0.031(4) -0.011(3) -0.011(3) 0.000(3)
N4 0.024(4) 0.029(4) 0.022(4) -0.005(3) -0.008(3) -0.005(3)
N5 0.026(4) 0.029(4) 0.030(4) -0.005(4) -0.006(3) -0.011(4)
C1 0.036(5) 0.039(5) 0.020(5) -0.011(4) -0.001(4) -0.022(4)
C2 0.014(4) 0.022(4) 0.029(5) -0.014(4) 0.000(4) -0.003(4)
C3 0.017(4) 0.023(4) 0.023(5) -0.009(4) -0.003(4) -0.002(4)
C4 0.020(4) 0.025(5) 0.023(5) -0.009(4) -0.004(4) -0.008(4)
C5 0.023(5) 0.027(5) 0.029(5) -0.013(4) -0.010(4) 0.001(4)
C6 0.028(5) 0.029(5) 0.035(6) -0.005(4) -0.006(4) -0.007(4)
C7 0.028(5) 0.028(5) 0.039(6) -0.009(4) -0.009(4) -0.009(4)
C8 0.020(4) 0.020(4) 0.026(5) -0.006(4) -0.002(4) -0.009(4)
C9 0.025(5) 0.020(4) 0.015(4) 0.002(3) -0.007(4) -0.009(4)
C10 0.024(5) 0.021(4) 0.019(5) -0.004(4) -0.008(4) -0.010(4)
C11 0.026(5) 0.025(5) 0.027(5) -0.005(4) -0.009(4) -0.006(4)
C12 0.031(5) 0.017(4) 0.031(5) -0.007(4) -0.006(4) -0.009(4)
C13 0.026(5) 0.023(5) 0.022(5) -0.003(4) -0.005(4) -0.013(4)
C14 0.024(5) 0.018(4) 0.013(4) -0.004(3) 0.001(3) -0.004(4)
C15 0.023(5) 0.016(4) 0.032(5) -0.010(4) -0.006(4) -0.005(4)
C16 0.028(5) 0.027(5) 0.044(6) -0.013(4) -0.012(4) -0.002(4)
C17 0.012(4) 0.019(4) 0.051(6) -0.021(4) -0.009(4) 0.003(3)
C18 0.026(5) 0.025(5) 0.041(6) -0.007(4) -0.010(4) -0.012(4)
C19 0.056(7) 0.053(7) 0.062(8) 0.016(6) -0.036(6) -0.032(6)
C20 0.018(5) 0.066(7) 0.056(7) -0.032(6) -0.004(5) -0.014(5)
C21 0.021(4) 0.022(5) 0.024(5) -0.008(4) -0.005(4) -0.001(4)
C22 0.025(5) 0.026(5) 0.021(5) -0.006(4) 0.006(4) -0.008(4)
C23 0.024(5) 0.017(4) 0.031(5) -0.003(4) -0.005(4) 0.000(4)
C24 0.028(5) 0.029(5) 0.030(5) -0.007(4) -0.009(4) -0.004(4)
C25 0.020(5) 0.031(5) 0.026(5) -0.004(4) -0.006(4) -0.005(4)
C26 0.035(5) 0.033(5) 0.020(5) -0.012(4) -0.009(4) -0.009(4)

loop_
_atom_type_symbol
_atom_type_description
_atom_type_scat_dispersion_real
_atom_type_scat_dispersion_imag
_atom_type_scat_source
C C 0.0033 0.0016 'International Tables Vol C Tables 4.2.6.8 and 6.1.1.4'
H H 0.0000 0.0000 'International Tables Vol C Tables 4.2.6.8 and 6.1.1.4'
N N 0.0061 0.0033 'International Tables Vol C Tables 4.2.6.8 and 6.1.1.4'
O O 0.0106 0.0060 'International Tables Vol C Tables 4.2.6.8 and 6.1.1.4'
P P 0.1023 0.0942 'International Tables Vol C Tables 4.2.6.8 and 6.1.1.4'
Pd Pd -0.9988 1.0072 'International Tables Vol C Tables 4.2.6.8 and 6.1.1.4'

loop_
_geom_angle_atom_site_label_1
_geom_angle_atom_site_label_2
_geom_angle_atom_site_label_3
_geom_angle
_geom_angle_site_symmetry_1
_geom_angle_site_symmetry_3
_geom_angle_publ_flag
C1 Pd1 O1 176.1(3) . . ?
C1 Pd1 N1 93.5(3) . . ?
O1 Pd1 N1 88.6(2) . . ?
C1 Pd1 P1 87.7(3) . . ?
O1 Pd1 P1 90.44(17) . . ?
N1 Pd1 P1 175.82(19) . . ?
C21 P1 C23 98.5(4) . . ?
C21 P1 C22 98.4(4) . . ?
C23 P1 C22 99.2(4) . . ?
C21 P1 Pd1 123.3(3) . . ?
C23 P1 Pd1 119.0(3) . . ?
C22 P1 Pd1 114.0(3) . . ?
C8 O1 Pd1 126.8(5) . . ?
C2 N1 C9 115.5(6) . . ?
C2 N1 Pd1 123.4(5) . . ?
C9 N1 Pd1 120.9(5) . . ?
C26 N2 C22 111.1(6) . . ?
C26 N2 C24 109.3(7) . . ?
C22 N2 C24 110.6(7) . . ?
C24 N3 C23 111.8(7) . . ?
C24 N3 C25 108.7(7) . . ?
C23 N3 C25 110.7(7) . . ?
C21 N4 C26 110.4(7) . . ?
C21 N4 C25 111.6(7) . . ?
C26 N4 C25 107.6(6) . . ?
O2 N5 O3 122.9(8) . . ?
O2 N5 C5 118.2(7) . . ?
O3 N5 C5 118.9(7) . . ?
N1 C2 C3 128.3(8) . . ?
C4 C3 C8 119.7(8) . . ?
C4 C3 C2 116.5(7) . . ?
C8 C3 C2 123.4(8) . . ?
C5 C4 C3 121.1(8) . . ?
C4 C5 C6 120.1(8) . . ?
C4 C5 N5 119.2(7) . . ?
C6 C5 N5 120.7(8) . . ?
C7 C6 C5 120.8(9) . . ?
C6 C7 C8 122.1(8) . . ?
O1 C8 C3 125.3(7) . . ?
O1 C8 C7 118.5(7) . . ?
C3 C8 C7 116.1(8) . . ?
C14 C9 C10 121.6(7) . . ?
C14 C9 N1 120.0(7) . . ?
C10 C9 N1 118.3(7) . . ?
C11 C10 C9 117.8(7) . . ?
C11 C10 C18 118.7(7) . . ?
C9 C10 C18 123.6(7) . . ?
C12 C11 C10 121.5(8) . . ?
C11 C12 C13 118.9(8) . . ?
C14 C13 C12 121.5(8) . . ?
C13 C14 C9 118.6(7) . . ?
C13 C14 C15 118.4(7) . . ?
C9 C14 C15 123.0(7) . . ?
C16 C15 C14 111.1(7) . . ?
C16 C15 C17 112.9(7) . . ?
C14 C15 C17 110.5(7) . . ?
C10 C18 C20 109.7(7) . . ?
C10 C18 C19 112.1(7) . . ?
C20 C18 C19 110.4(9) . . ?
N4 C21 P1 111.9(5) . . ?
N2 C22 P1 111.4(6) . . ?
N3 C23 P1 111.5(6) . . ?
N3 C24 N2 113.7(7) . . ?
N3 C25 N4 114.9(7) . . ?
N2 C26 N4 114.7(7) . . ?

loop_
_geom_bond_atom_site_label_1
_geom_bond_atom_site_label_2
_geom_bond_distance
_geom_bond_site_symmetry_2
_geom_bond_publ_flag
Pd1 C1 2.024(9) . ?
Pd1 O1 2.094(5) . ?
Pd1 N1 2.097(6) . ?
Pd1 P1 2.199(3) . ?
P1 C21 1.843(9) . ?
P1 C23 1.843(8) . ?
P1 C22 1.844(9) . ?
O1 C8 1.267(10) . ?
O2 N5 1.220(9) . ?
O3 N5 1.230(10) . ?
N1 C2 1.291(10) . ?
N1 C9 1.459(10) . ?
N2 C26 1.469(11) . ?
N2 C22 1.473(11) . ?
N2 C24 1.483(11) . ?
N3 C24 1.467(11) . ?
N3 C23 1.472(11) . ?
N3 C25 1.475(11) . ?
N4 C21 1.473(11) . ?
N4 C26 1.475(11) . ?
N4 C25 1.475(11) . ?
N5 C5 1.441(11) . ?
C2 C3 1.444(12) . ?
C3 C4 1.418(12) . ?
C3 C8 1.426(12) . ?
C4 C5 1.383(12) . ?
C5 C6 1.383(13) . ?
C6 C7 1.354(13) . ?
C7 C8 1.457(12) . ?
C9 C14 1.390(12) . ?
C9 C10 1.401(12) . ?
C10 C11 1.393(12) . ?
C10 C18 1.517(11) . ?
C11 C12 1.378(12) . ?
C12 C13 1.397(12) . ?
C13 C14 1.369(11) . ?
C14 C15 1.535(11) . ?
C15 C16 1.519(12) . ?
C15 C17 1.580(12) . ?
C18 C20 1.524(14) . ?
C18 C19 1.529(14) . ?
